data_4133589
loop_
_publ_author_name
'Zhu, Xiaotao'
'Deng, Weili'
'Chiou, Mong-Feng'
'Ye, Changqing'
'Jian, Wujun'
'Zeng, Yuehua'
'Jiao, Yihang'
'Ge, Liang'
'Li, Yajun'
'Zhang, Xinhao'
'Bao, Hongli'

_publ_section_title
;
 Copper-Catalyzed Radical 1,4-Difunctionalization of 1,3-Enynes with Alkyl
 Diacyl Peroxides and N-Fluorobenzenesulfonimide.
;
_journal_issue 1
_journal_name_full 'Journal of the American Chemical Society'
_journal_page_first 548
_journal_page_last 559
_journal_paper_doi 10.1021/jacs.8b11499
_journal_volume 141
_journal_year 2019
_chemical_formula_sum 'C30 H28.5 Br Cl2 N2.5 O4 S2'
_chemical_formula_weight 702.98
_space_group_crystal_system triclinic
_space_group_IT_number 2
_space_group_name_Hall '-P 1'
_space_group_name_H-M_alt 'P -1'
_atom_sites_solution_hydrogens geom
_audit_creation_method SHELXL-2017/1
_cell_angle_alpha 95.896(7)
_cell_angle_beta 98.227(7)
_cell_angle_gamma 94.371(6)
_cell_formula_units_Z 2
_cell_length_a 7.159(2)
_cell_length_b 12.789(4)
_cell_length_c 17.774(6)
_cell_measurement_reflns_used 3670
_cell_measurement_temperature 293(2)
_cell_measurement_theta_max 27.5
_cell_measurement_theta_min 3.2
_cell_volume 1595.2(9)
_computing_cell_refinement
;
CrystalClear-SM Expert 2.1 b45 (Rigaku, 2015)
;
_computing_data_collection
;
CrystalClear-SM Expert 2.1 b45 (Rigaku, 2015)
;
_computing_data_reduction
;
CrystalClear-SM Expert 2.1 b45 (Rigaku, 2015)
;
_computing_structure_refinement 'SHELXL-2017/1 (Sheldrick, 2017)'
_computing_structure_solution 'SHELXT 2014/5 (Sheldrick, 2014)'
_diffrn_ambient_temperature 293(2)
_diffrn_detector_area_resol_mean 5.8140
_diffrn_measured_fraction_theta_full 0.979
_diffrn_measured_fraction_theta_max 0.964
_diffrn_measurement_device_type 'Rigaku Pilatus 200K'
_diffrn_measurement_method CCD_Profile_fitting
_diffrn_radiation_type MoK\a
_diffrn_radiation_wavelength 0.71073
_diffrn_reflns_av_R_equivalents 0.0334
_diffrn_reflns_av_unetI/netI 0.0521
_diffrn_reflns_Laue_measured_fraction_full 0.979
_diffrn_reflns_Laue_measured_fraction_max 0.964
_diffrn_reflns_limit_h_max 8
_diffrn_reflns_limit_h_min -9
_diffrn_reflns_limit_k_max 16
_diffrn_reflns_limit_k_min -16
_diffrn_reflns_limit_l_max 22
_diffrn_reflns_limit_l_min -23
_diffrn_reflns_number 17143
_diffrn_reflns_point_group_measured_fraction_full 0.979
_diffrn_reflns_point_group_measured_fraction_max 0.964
_diffrn_reflns_theta_full 25.242
_diffrn_reflns_theta_max 27.618
_diffrn_reflns_theta_min 3.216
_diffrn_source 'Rotating Anode'
_exptl_absorpt_coefficient_mu 1.625
_exptl_absorpt_correction_T_max 1.000
_exptl_absorpt_correction_T_min 0.886
_exptl_absorpt_correction_type multi-scan
_exptl_absorpt_process_details
;
CrystalClear-SM Expert 2.1 b45 (Rigaku, 2015)
;
_exptl_crystal_colour Colorless
_exptl_crystal_density_diffrn 1.464
_exptl_crystal_description Prism
_exptl_crystal_F_000 718
_exptl_crystal_size_max 0.20
_exptl_crystal_size_mid 0.20
_exptl_crystal_size_min 0.20
_refine_diff_density_max 0.771
_refine_diff_density_min -0.950
_refine_diff_density_rms 0.090
_refine_ls_extinction_method none
_refine_ls_goodness_of_fit_ref 1.037
_refine_ls_hydrogen_treatment constr
_refine_ls_matrix_type full
_refine_ls_number_parameters 389
_refine_ls_number_reflns 7154
_refine_ls_number_restraints 42
_refine_ls_restrained_S_all 1.061
_refine_ls_R_factor_all 0.1175
_refine_ls_R_factor_gt 0.0701
_refine_ls_shift/su_max 0.000
_refine_ls_shift/su_mean 0.000
_refine_ls_structure_factor_coef Fsqd
_refine_ls_weighting_details 'w=1/[\s^2^(Fo^2^)+(0.1300P)^2^+0.7691P] where P=(Fo^2^+2Fc^2^)/3'
_refine_ls_weighting_scheme calc
_refine_ls_wR_factor_gt 0.1994
_refine_ls_wR_factor_ref 0.2271
_reflns_Friedel_coverage 0.000
_reflns_number_gt 4402
_reflns_number_total 7154
_reflns_threshold_expression 'I > 2\s(I)'
_cod_data_source_file ja8b11499_si_005.cif
_cod_data_source_block 30a
_cod_depositor_comments
;
The following automatic conversions were performed:

data item '_exptl_absorpt_correction_type' value 'Multi-scan' was
changed to 'multi-scan' in accordance with the
/home/saulius/struct/COD-crude-data/automatic-downloads/DataCite-retrospective/ACS/depositions/lib/dictionaries/cif_core.dic
dictionary named 'cif_core.dic' version 2.4.2 last updated on
2011-04-26.

Automatic conversion script
Id: cif_fix_values 6909 2019-04-08 15:41:33Z antanas 
;
_cod_original_formula_sum 'C30 H28.50 Br Cl2 N2.50 O4 S2'
_cod_database_code 4133589
_shelx_shelxl_version_number 2017/1
_shelx_space_group_comment
;
The symmetry employed for this shelxl refinement is uniquely defined
by the following loop, which should always be used as a source of
symmetry information in preference to the above space-group names.
They are only intended as comments.
;

loop_
_space_group_symop_operation_xyz
'x, y, z'
'-x, -y, -z'

loop_
_atom_site_label
_atom_site_type_symbol
_atom_site_fract_x
_atom_site_fract_y
_atom_site_fract_z
_atom_site_U_iso_or_equiv
_atom_site_adp_type
_atom_site_occupancy
_atom_site_site_symmetry_order
_atom_site_calc_flag
_atom_site_refinement_flags_posn
_atom_site_refinement_flags_adp
_atom_site_refinement_flags_occupancy
Br1 Br -0.05110(11) 0.13837(5) 0.25317(6) 0.1025(3) Uani 1 1 d . . .
Cl1 Cl 0.5240(4) 0.8943(3) 0.64098(19) 0.1725(14) Uani 1 1 d . U .
Cl2 Cl -0.0113(2) 0.92720(12) 0.07389(8) 0.0769(5) Uani 1 1 d . . .
S1 S 0.53361(14) 0.52065(8) 0.23682(6) 0.0404(3) Uani 1 1 d . . .
S2 S 0.27340(15) 0.41724(9) 0.10242(6) 0.0412(3) Uani 1 1 d . . .
O1 O 0.5514(4) 0.4984(3) 0.31452(17) 0.0521(8) Uani 1 1 d . . .
O2 O 0.6574(4) 0.4781(2) 0.18783(18) 0.0494(8) Uani 1 1 d . . .
O3 O 0.3422(5) 0.4915(3) 0.05645(17) 0.0580(9) Uani 1 1 d . . .
O4 O 0.0757(4) 0.3805(3) 0.09032(17) 0.0537(8) Uani 1 1 d . . .
N1 N 0.3141(4) 0.4729(3) 0.19523(18) 0.0345(7) Uani 1 1 d . . .
N2 N -0.1582(7) 0.6099(4) 0.4823(3) 0.0715(13) Uani 1 1 d . . .
N3 N -0.0612(15) 1.0546(8) 0.5816(5) 0.080(3) Uani 0.5 1 d D U P
C1 C 0.5512(6) 0.6587(3) 0.2358(3) 0.0441(10) Uani 1 1 d . . .
C2 C 0.5975(7) 0.7218(4) 0.3054(3) 0.0631(14) Uani 1 1 d . . .
H2 H 0.610704 0.692052 0.351269 0.076 Uiso 1 1 calc R U .
C3 C 0.6238(9) 0.8318(5) 0.3048(5) 0.084(2) Uani 1 1 d . . .
H3 H 0.654996 0.876427 0.350313 0.101 Uiso 1 1 calc R U .
C4 C 0.6021(9) 0.8728(5) 0.2341(5) 0.087(2) Uani 1 1 d . . .
H4 H 0.619187 0.945543 0.233464 0.105 Uiso 1 1 calc R U .
C5 C 0.5577(8) 0.8107(5) 0.1679(4) 0.0721(16) Uani 1 1 d . . .
H5 H 0.543472 0.840552 0.122136 0.086 Uiso 1 1 calc R U .
C6 C 0.5323(7) 0.7012(4) 0.1669(3) 0.0578(13) Uani 1 1 d . . .
H6 H 0.503309 0.657670 0.120831 0.069 Uiso 1 1 calc R U .
C7 C 0.4011(6) 0.3050(3) 0.0951(2) 0.0450(10) Uani 1 1 d . . .
C8 C 0.5605(8) 0.3083(4) 0.0580(3) 0.0586(13) Uani 1 1 d . . .
H8 H 0.605017 0.370025 0.040289 0.070 Uiso 1 1 calc R U .
C9 C 0.6498(9) 0.2170(5) 0.0486(3) 0.0715(16) Uani 1 1 d . . .
H9 H 0.755492 0.217320 0.023634 0.086 Uiso 1 1 calc R U .
C10 C 0.5875(9) 0.1272(5) 0.0746(4) 0.0818(19) Uani 1 1 d . . .
H10 H 0.650685 0.066814 0.067991 0.098 Uiso 1 1 calc R U .
C11 C 0.4295(9) 0.1254(5) 0.1112(4) 0.0784(17) Uani 1 1 d . . .
H11 H 0.386410 0.063289 0.128764 0.094 Uiso 1 1 calc R U .
C12 C 0.3370(8) 0.2127(4) 0.1217(3) 0.0634(14) Uani 1 1 d . . .
H12 H 0.231183 0.210891 0.146607 0.076 Uiso 1 1 calc R U .
C13 C -0.1533(8) 0.2762(4) 0.2577(3) 0.0609(13) Uani 1 1 d . . .
H13A H -0.158712 0.302140 0.208084 0.073 Uiso 1 1 calc R U .
H13B H -0.281267 0.268714 0.269667 0.073 Uiso 1 1 calc R U .
C14 C -0.0327(7) 0.3541(4) 0.3171(3) 0.0490(11) Uani 1 1 d . . .
H14A H -0.014865 0.323068 0.364892 0.059 Uiso 1 1 calc R U .
H14B H -0.101023 0.415960 0.325269 0.059 Uiso 1 1 calc R U .
C15 C 0.1621(6) 0.3898(3) 0.2981(2) 0.0397(9) Uani 1 1 d . . .
H15A H 0.218053 0.328942 0.276667 0.048 Uiso 1 1 calc R U .
H15B H 0.244072 0.419657 0.344778 0.048 Uiso 1 1 calc R U .
C16 C 0.1504(5) 0.4720(3) 0.2410(2) 0.0345(8) Uani 1 1 d . . .
H16 H 0.034846 0.450711 0.204179 0.041 Uiso 1 1 calc R U .
C17 C 0.1315(5) 0.5830(3) 0.2761(2) 0.0358(8) Uani 1 1 d . . .
C18 C 0.0934(5) 0.6680(3) 0.2257(2) 0.0345(8) Uani 1 1 d . . .
C19 C 0.0213(6) 0.6447(3) 0.1482(2) 0.0401(9) Uani 1 1 d . . .
H19 H -0.006893 0.574553 0.127374 0.048 Uiso 1 1 calc R U .
C20 C -0.0091(6) 0.7243(4) 0.1016(3) 0.0470(10) Uani 1 1 d . . .
H20 H -0.054802 0.707855 0.049733 0.056 Uiso 1 1 calc R U .
C21 C 0.0294(7) 0.8278(4) 0.1333(3) 0.0482(11) Uani 1 1 d . . .
C22 C 0.0969(7) 0.8538(4) 0.2093(3) 0.0500(11) Uani 1 1 d . . .
H22 H 0.121777 0.924204 0.229794 0.060 Uiso 1 1 calc R U .
C23 C 0.1277(6) 0.7741(3) 0.2554(3) 0.0460(10) Uani 1 1 d . . .
H23 H 0.172292 0.791657 0.307286 0.055 Uiso 1 1 calc R U .
C24 C 0.1464(6) 0.6032(3) 0.3500(2) 0.0412(9) Uani 1 1 d . . .
C25 C 0.1552(7) 0.6194(4) 0.4257(2) 0.0477(11) Uani 1 1 d . . .
C26 C -0.0208(7) 0.6127(4) 0.4561(2) 0.0517(11) Uani 1 1 d . . .
C27 C 0.3339(8) 0.6443(5) 0.4825(3) 0.0626(13) Uani 1 1 d . . .
H27A H 0.337672 0.593231 0.519294 0.075 Uiso 1 1 calc R U .
H27B H 0.442096 0.637145 0.455814 0.075 Uiso 1 1 calc R U .
C28 C 0.3507(9) 0.7530(6) 0.5245(4) 0.0836(19) Uani 1 1 d . . .
H28A H 0.234821 0.764085 0.545414 0.100 Uiso 1 1 calc R U .
H28B H 0.366558 0.804600 0.489094 0.100 Uiso 1 1 calc R U .
C29 C 0.5193(11) 0.7693(8) 0.5898(5) 0.112(3) Uani 1 1 d . . .
H29A H 0.636517 0.763400 0.568895 0.134 Uiso 1 1 calc R U .
H29B H 0.508103 0.715287 0.623785 0.134 Uiso 1 1 calc R U .
C30 C -0.1124(12) 0.8674(6) 0.4940(5) 0.047(2) Uani 0.5 1 d D U P
H30A H -0.244994 0.847847 0.477022 0.070 Uiso 0.5 1 calc R U P
H30B H -0.058161 0.812409 0.520386 0.070 Uiso 0.5 1 calc R U P
H30C H -0.049889 0.877424 0.450625 0.070 Uiso 0.5 1 calc R U P
C31 C -0.087(3) 0.9693(10) 0.5478(10) 0.119(5) Uani 0.5 1 d D U P

loop_
_atom_site_aniso_label
_atom_site_aniso_U_11
_atom_site_aniso_U_22
_atom_site_aniso_U_33
_atom_site_aniso_U_23
_atom_site_aniso_U_13
_atom_site_aniso_U_12
Br1 0.1010(6) 0.0406(3) 0.1680(8) 0.0086(4) 0.0327(5) 0.0010(3)
Cl1 0.1178(19) 0.187(3) 0.181(3) -0.090(2) -0.0053(17) 0.0179(18)
Cl2 0.1050(12) 0.0625(8) 0.0752(9) 0.0364(7) 0.0231(8) 0.0278(8)
S1 0.0326(5) 0.0387(6) 0.0492(6) -0.0007(4) 0.0080(4) 0.0031(4)
S2 0.0465(6) 0.0424(6) 0.0352(5) -0.0006(4) 0.0106(4) 0.0051(4)
O1 0.0454(18) 0.061(2) 0.0467(17) 0.0028(15) 0.0001(13) 0.0013(15)
O2 0.0360(16) 0.0497(18) 0.0638(19) -0.0030(15) 0.0182(14) 0.0049(13)
O3 0.082(2) 0.056(2) 0.0432(17) 0.0144(15) 0.0220(16) 0.0137(17)
O4 0.0457(18) 0.065(2) 0.0448(16) -0.0105(15) 0.0030(13) 0.0019(15)
N1 0.0309(17) 0.0363(17) 0.0363(16) -0.0020(14) 0.0101(13) 0.0023(13)
N2 0.062(3) 0.101(4) 0.056(3) 0.012(3) 0.018(2) 0.014(3)
N3 0.098(6) 0.089(5) 0.050(4) -0.014(4) 0.004(4) 0.039(5)
C1 0.031(2) 0.038(2) 0.061(3) -0.003(2) 0.0082(19) 0.0004(17)
C2 0.058(3) 0.050(3) 0.075(3) -0.011(3) 0.006(3) -0.001(2)
C3 0.076(4) 0.050(3) 0.118(6) -0.024(4) 0.009(4) -0.003(3)
C4 0.067(4) 0.041(3) 0.153(7) -0.003(4) 0.028(4) -0.008(3)
C5 0.069(4) 0.050(3) 0.101(4) 0.015(3) 0.028(3) -0.005(3)
C6 0.055(3) 0.045(3) 0.076(3) 0.003(2) 0.025(3) 0.003(2)
C7 0.052(3) 0.041(2) 0.042(2) -0.0046(19) 0.012(2) 0.0028(19)
C8 0.072(3) 0.057(3) 0.051(3) -0.008(2) 0.032(2) 0.005(2)
C9 0.074(4) 0.069(4) 0.073(4) -0.018(3) 0.029(3) 0.017(3)
C10 0.077(4) 0.055(4) 0.109(5) -0.022(3) 0.014(4) 0.022(3)
C11 0.090(4) 0.044(3) 0.103(5) 0.012(3) 0.018(4) 0.003(3)
C12 0.068(3) 0.051(3) 0.075(3) 0.005(3) 0.029(3) -0.001(3)
C13 0.061(3) 0.047(3) 0.073(3) 0.007(2) 0.013(3) -0.004(2)
C14 0.057(3) 0.049(3) 0.047(2) 0.016(2) 0.020(2) 0.005(2)
C15 0.046(2) 0.038(2) 0.037(2) 0.0061(17) 0.0072(18) 0.0113(18)
C16 0.033(2) 0.035(2) 0.037(2) 0.0046(16) 0.0099(16) 0.0058(16)
C17 0.034(2) 0.037(2) 0.038(2) 0.0047(17) 0.0099(16) 0.0062(16)
C18 0.033(2) 0.034(2) 0.040(2) 0.0070(16) 0.0127(16) 0.0059(16)
C19 0.044(2) 0.038(2) 0.039(2) 0.0040(17) 0.0070(18) 0.0042(18)
C20 0.050(3) 0.053(3) 0.041(2) 0.013(2) 0.0093(19) 0.011(2)
C21 0.052(3) 0.046(3) 0.055(3) 0.021(2) 0.020(2) 0.016(2)
C22 0.063(3) 0.033(2) 0.057(3) 0.008(2) 0.015(2) 0.012(2)
C23 0.056(3) 0.040(2) 0.044(2) 0.0008(19) 0.012(2) 0.010(2)
C24 0.051(3) 0.035(2) 0.040(2) 0.0062(17) 0.0123(19) 0.0087(18)
C25 0.057(3) 0.051(3) 0.037(2) 0.0023(19) 0.011(2) 0.011(2)
C26 0.058(3) 0.064(3) 0.033(2) 0.004(2) 0.002(2) 0.016(2)
C27 0.059(3) 0.079(4) 0.051(3) 0.005(3) 0.011(2) 0.011(3)
C28 0.069(4) 0.096(5) 0.079(4) -0.017(4) 0.002(3) 0.014(3)
C29 0.081(5) 0.140(7) 0.098(5) -0.034(5) -0.019(4) 0.023(5)
C30 0.034(4) 0.036(4) 0.068(5) 0.012(4) -0.004(4) 0.008(3)
C31 0.136(6) 0.101(5) 0.120(6) -0.002(4) 0.032(5) -0.004(4)

loop_
_atom_type_symbol
_atom_type_description
_atom_type_scat_dispersion_real
_atom_type_scat_dispersion_imag
_atom_type_scat_source
C C 0.0033 0.0016 'International Tables Vol C Tables 4.2.6.8 and 6.1.1.4'
H H 0.0000 0.0000 'International Tables Vol C Tables 4.2.6.8 and 6.1.1.4'
N N 0.0061 0.0033 'International Tables Vol C Tables 4.2.6.8 and 6.1.1.4'
O O 0.0106 0.0060 'International Tables Vol C Tables 4.2.6.8 and 6.1.1.4'
S S 0.1246 0.1234 'International Tables Vol C Tables 4.2.6.8 and 6.1.1.4'
Cl Cl 0.1484 0.1585 'International Tables Vol C Tables 4.2.6.8 and 6.1.1.4'
Br Br -0.2901 2.4595 'International Tables Vol C Tables 4.2.6.8 and 6.1.1.4'

loop_
_geom_angle_atom_site_label_1
_geom_angle_atom_site_label_2
_geom_angle_atom_site_label_3
_geom_angle
O2 S1 O1 120.0(2)
O2 S1 N1 105.46(17)
O1 S1 N1 106.62(18)
O2 S1 C1 107.9(2)
O1 S1 C1 108.6(2)
N1 S1 C1 107.79(19)
O3 S2 O4 119.9(2)
O3 S2 N1 108.31(19)
O4 S2 N1 103.61(16)
O3 S2 C7 108.9(2)
O4 S2 C7 107.3(2)
N1 S2 C7 108.34(18)
C16 N1 S1 120.7(2)
C16 N1 S2 118.7(2)
S1 N1 S2 120.55(18)
C6 C1 C2 121.8(5)
C6 C1 S1 120.1(4)
C2 C1 S1 118.0(4)
C1 C2 C3 118.3(6)
C1 C2 H2 120.8
C3 C2 H2 120.8
C4 C3 C2 118.7(6)
C4 C3 H3 120.6
C2 C3 H3 120.6
C5 C4 C3 122.0(6)
C5 C4 H4 119.0
C3 C4 H4 119.0
C4 C5 C6 120.5(6)
C4 C5 H5 119.8
C6 C5 H5 119.8
C1 C6 C5 118.8(5)
C1 C6 H6 120.6
C5 C6 H6 120.6
C12 C7 C8 120.5(5)
C12 C7 S2 120.1(4)
C8 C7 S2 119.2(4)
C9 C8 C7 117.8(5)
C9 C8 H8 121.1
C7 C8 H8 121.1
C10 C9 C8 121.6(5)
C10 C9 H9 119.2
C8 C9 H9 119.2
C9 C10 C11 119.8(5)
C9 C10 H10 120.1
C11 C10 H10 120.1
C12 C11 C10 120.8(6)
C12 C11 H11 119.6
C10 C11 H11 119.6
C11 C12 C7 119.4(5)
C11 C12 H12 120.3
C7 C12 H12 120.3
C14 C13 Br1 111.0(4)
C14 C13 H13A 109.4
Br1 C13 H13A 109.4
C14 C13 H13B 109.4
Br1 C13 H13B 109.4
H13A C13 H13B 108.0
C13 C14 C15 115.3(4)
C13 C14 H14A 108.4
C15 C14 H14A 108.4
C13 C14 H14B 108.4
C15 C14 H14B 108.4
H14A C14 H14B 107.5
C14 C15 C16 112.0(3)
C14 C15 H15A 109.2
C16 C15 H15A 109.2
C14 C15 H15B 109.2
C16 C15 H15B 109.2
H15A C15 H15B 107.9
C17 C16 N1 109.8(3)
C17 C16 C15 114.4(3)
N1 C16 C15 112.6(3)
C17 C16 H16 106.5
N1 C16 H16 106.5
C15 C16 H16 106.5
C24 C17 C18 120.5(4)
C24 C17 C16 119.6(4)
C18 C17 C16 119.9(3)
C19 C18 C23 117.7(4)
C19 C18 C17 121.7(4)
C23 C18 C17 120.6(4)
C20 C19 C18 121.1(4)
C20 C19 H19 119.4
C18 C19 H19 119.4
C21 C20 C19 119.0(4)
C21 C20 H20 120.5
C19 C20 H20 120.5
C22 C21 C20 121.5(4)
C22 C21 Cl2 120.0(4)
C20 C21 Cl2 118.5(4)
C21 C22 C23 119.2(4)
C21 C22 H22 120.4
C23 C22 H22 120.4
C22 C23 C18 121.4(4)
C22 C23 H23 119.3
C18 C23 H23 119.3
C17 C24 C25 176.9(5)
C24 C25 C26 117.6(4)
C24 C25 C27 125.5(4)
C26 C25 C27 116.9(4)
N2 C26 C25 177.7(5)
C28 C27 C25 113.3(5)
C28 C27 H27A 108.9
C25 C27 H27A 108.9
C28 C27 H27B 108.9
C25 C27 H27B 108.9
H27A C27 H27B 107.7
C27 C28 C29 111.5(6)
C27 C28 H28A 109.3
C29 C28 H28A 109.3
C27 C28 H28B 109.3
C29 C28 H28B 109.3
H28A C28 H28B 108.0
C28 C29 Cl1 109.8(6)
C28 C29 H29A 109.7
Cl1 C29 H29A 109.7
C28 C29 H29B 109.7
Cl1 C29 H29B 109.7
H29A C29 H29B 108.2
C31 C30 H30A 109.5
C31 C30 H30B 109.5
H30A C30 H30B 109.5
C31 C30 H30C 109.5
H30A C30 H30C 109.5
H30B C30 H30C 109.5
N3 C31 C30 171.3(17)

loop_
_geom_bond_atom_site_label_1
_geom_bond_atom_site_label_2
_geom_bond_distance
Br1 C13 1.957(5)
Cl1 C29 1.751(9)
Cl2 C21 1.748(4)
S1 O2 1.427(3)
S1 O1 1.429(3)
S1 N1 1.679(3)
S1 C1 1.762(5)
S2 O3 1.419(3)
S2 O4 1.435(3)
S2 N1 1.704(3)
S2 C7 1.763(5)
N1 C16 1.519(5)
N2 C26 1.147(6)
N3 C31 1.177(8)
C1 C6 1.383(7)
C1 C2 1.388(7)
C2 C3 1.406(8)
C2 H2 0.9300
C3 C4 1.403(10)
C3 H3 0.9300
C4 C5 1.334(9)
C4 H4 0.9300
C5 C6 1.396(7)
C5 H5 0.9300
C6 H6 0.9300
C7 C12 1.387(7)
C7 C8 1.397(6)
C8 C9 1.380(8)
C8 H8 0.9300
C9 C10 1.349(9)
C9 H9 0.9300
C10 C11 1.383(9)
C10 H10 0.9300
C11 C12 1.351(8)
C11 H11 0.9300
C12 H12 0.9300
C13 C14 1.499(7)
C13 H13A 0.9700
C13 H13B 0.9700
C14 C15 1.529(6)
C14 H14A 0.9700
C14 H14B 0.9700
C15 C16 1.532(5)
C15 H15A 0.9700
C15 H15B 0.9700
C16 C17 1.515(5)
C16 H16 0.9800
C17 C24 1.299(5)
C17 C18 1.495(5)
C18 C19 1.393(6)
C18 C23 1.395(6)
C19 C20 1.387(6)
C19 H19 0.9300
C20 C21 1.376(7)
C20 H20 0.9300
C21 C22 1.366(7)
C22 C23 1.383(6)
C22 H22 0.9300
C23 H23 0.9300
C24 C25 1.331(6)
C25 C26 1.440(7)
C25 C27 1.503(7)
C27 C28 1.496(9)
C27 H27A 0.9700
C27 H27B 0.9700
C28 C29 1.535(9)
C28 H28A 0.9700
C28 H28B 0.9700
C29 H29A 0.9700
C29 H29B 0.9700
C30 C31 1.519(8)
C30 H30A 0.9600
C30 H30B 0.9600
C30 H30C 0.9600
